data_4024890
loop_
_publ_author_name
'Yu Sung Chun'
'Ka Yeon Ryu'
'Young Ok Ko'
'Joo Yeon Hong'
'Jongki Hong'
'Hyunik Shin'
'Sang-gi Lee'

_publ_section_title
;
One-Pot Synthesis of 2-Pyridones via Chemo- and Regioselective Tandem
Blaise Reaction of Nitriles with Propiolates
;
_journal_name_full 'Journal of Organic Chemistry'
_journal_page_first 7556
_journal_page_last 7558
_journal_paper_doi 10.1021/jo901642t
_journal_volume 74
_journal_year 2009
_chemical_formula_sum 'C16 H17 N O3'
_chemical_formula_weight 271.31
_chemical_name_systematic
; 
 ? 
;
_space_group_IT_number 14
_symmetry_cell_setting monoclinic
_symmetry_space_group_name_Hall '-P 2ybc'
_symmetry_space_group_name_H-M 'P 1 21/c 1'
_atom_sites_solution_hydrogens geom
_atom_sites_solution_primary direct
_atom_sites_solution_secondary difmap
_audit_creation_method SHELXL-97
_cell_angle_alpha 90.00
_cell_angle_beta 109.86(3)
_cell_angle_gamma 90.00
_cell_formula_units_Z 8
_cell_length_a 11.564(2)
_cell_length_b 16.918(3)
_cell_length_c 15.223(3)
_cell_measurement_reflns_used 1304
_cell_measurement_temperature 170(2)
_cell_measurement_theta_max 19.75
_cell_measurement_theta_min 2.23
_cell_volume 2801.1(10)
_computing_cell_refinement 'Bruker SMART'
_computing_data_collection 'Bruker SMART'
_computing_data_reduction 'Bruker SAINT'
_computing_molecular_graphics 'Bruker SHELXTL'
_computing_publication_material 'Bruker SHELXTL'
_computing_structure_refinement 'SHELXL-97 (Sheldrick, 1997)'
_computing_structure_solution 'SHELXS-97 (Sheldrick, 1990)'
_diffrn_ambient_temperature 170(2)
_diffrn_measured_fraction_theta_full 0.997
_diffrn_measured_fraction_theta_max 0.997
_diffrn_measurement_device_type 'CCD area detector'
_diffrn_measurement_method 'phi and omega scans'
_diffrn_radiation_monochromator graphite
_diffrn_radiation_source 'fine-focus sealed tube'
_diffrn_radiation_type MoK\a
_diffrn_radiation_wavelength 0.71073
_diffrn_reflns_av_R_equivalents 0.0551
_diffrn_reflns_av_sigmaI/netI 0.0959
_diffrn_reflns_limit_h_max 14
_diffrn_reflns_limit_h_min -13
_diffrn_reflns_limit_k_max 20
_diffrn_reflns_limit_k_min -19
_diffrn_reflns_limit_l_max 18
_diffrn_reflns_limit_l_min -18
_diffrn_reflns_number 15550
_diffrn_reflns_theta_full 26.00
_diffrn_reflns_theta_max 26.00
_diffrn_reflns_theta_min 1.86
_exptl_absorpt_coefficient_mu 0.089
_exptl_absorpt_correction_T_max 0.991
_exptl_absorpt_correction_T_min 0.989
_exptl_absorpt_correction_type multi-scan
_exptl_absorpt_process_details '(SDABS; Bruker, 1997)'
_exptl_crystal_colour colorless
_exptl_crystal_density_diffrn 1.287
_exptl_crystal_density_method 'not measured'
_exptl_crystal_description block
_exptl_crystal_F_000 1152
_exptl_crystal_size_max 0.15
_exptl_crystal_size_mid 0.10
_exptl_crystal_size_min 0.10
_refine_diff_density_max 0.167
_refine_diff_density_min -0.199
_refine_diff_density_rms 0.043
_refine_ls_extinction_method none
_refine_ls_goodness_of_fit_ref 1.021
_refine_ls_hydrogen_treatment mixed
_refine_ls_matrix_type full
_refine_ls_number_parameters 373
_refine_ls_number_reflns 5490
_refine_ls_number_restraints 0
_refine_ls_restrained_S_all 1.021
_refine_ls_R_factor_all 0.0979
_refine_ls_R_factor_gt 0.0511
_refine_ls_shift/su_max 0.000
_refine_ls_shift/su_mean 0.000
_refine_ls_structure_factor_coef Fsqd
_refine_ls_weighting_details 'calc w=1/[\s^2^(Fo^2^)+(0.0228P)^2^+0.1970P] where P=(Fo^2^+2Fc^2^)/3'
_refine_ls_weighting_scheme calc
_refine_ls_wR_factor_gt 0.1057
_refine_ls_wR_factor_ref 0.1194
_reflns_number_gt 3338
_reflns_number_total 5490
_reflns_threshold_expression >2sigma(I)
_cod_data_source_file jo901642t_si_002.cif
_cod_data_source_block yk977sadp21c
_cod_depositor_comments
;
The following automatic conversions were performed:
'_symmetry_cell_setting' value 'Monoclinic' changed to 'monoclinic'
according to '/home/saulius/struct/CIF-dictionaries/cif_core.dic'
dictionary named 'cif_core.dic' version 2.4.1 from 2010-06-29.

Automatic conversion script
Id: cif_fix_enum 1527 2010-12-29 10:47:43Z saulius 
;
_cod_original_sg_symbol_H-M P2(1)/c
_cod_database_code 4024890

loop_
_symmetry_equiv_pos_as_xyz
'x, y, z'
'-x, y+1/2, -z+1/2'
'-x, -y, -z'
'x, -y-1/2, z-1/2'

loop_
_atom_site_label
_atom_site_type_symbol
_atom_site_fract_x
_atom_site_fract_y
_atom_site_fract_z
_atom_site_U_iso_or_equiv
_atom_site_adp_type
_atom_site_occupancy
_atom_site_symmetry_multiplicity
_atom_site_calc_flag
_atom_site_refinement_flags
_atom_site_disorder_assembly
_atom_site_disorder_group
C11 C 0.6482(2) 0.70605(12) 0.54113(16) 0.0352(6) Uani 1 1 d . . .
H11 H 0.6299 0.7338 0.4853 0.042 Uiso 1 1 calc R . .
C12 C 0.6951(2) 0.62968(13) 0.54759(18) 0.0419(6) Uani 1 1 d . . .
H12 H 0.7085 0.6068 0.4963 0.050 Uiso 1 1 calc R . .
C13 C 0.7217(2) 0.58795(13) 0.62984(19) 0.0444(6) Uani 1 1 d . . .
H13 H 0.7536 0.5371 0.6343 0.053 Uiso 1 1 calc R . .
C14 C 0.7010(2) 0.62167(13) 0.70523(18) 0.0409(6) Uani 1 1 d . . .
H14 H 0.7182 0.5932 0.7605 0.049 Uiso 1 1 calc R . .
C15 C 0.6548(2) 0.69767(12) 0.69949(16) 0.0346(6) Uani 1 1 d . . .
H15 H 0.6410 0.7200 0.7509 0.042 Uiso 1 1 calc R . .
C16 C 0.62859(19) 0.74106(11) 0.61701(15) 0.0296(5) Uani 1 1 d . . .
C17 C 0.57540(19) 0.82187(12) 0.60903(15) 0.0294(5) Uani 1 1 d . . .
C18 C 0.62638(19) 0.88099(12) 0.67904(15) 0.0300(5) Uani 1 1 d . . .
C19 C 0.56647(19) 0.95199(12) 0.67133(15) 0.0316(5) Uani 1 1 d . . .
C110 C 0.4093(2) 0.91150(12) 0.52707(15) 0.0327(5) Uani 1 1 d . . .
C111 C 0.4708(2) 0.83820(12) 0.53623(15) 0.0329(5) Uani 1 1 d . . .
H111 H 0.4387 0.7997 0.4909 0.039 Uiso 1 1 calc R . .
C112 C 0.6010(2) 1.01829(13) 0.74065(16) 0.0447(6) Uani 1 1 d . . .
H11A H 0.5754 1.0682 0.7086 0.054 Uiso 1 1 calc R . .
H11B H 0.6896 1.0196 0.7707 0.054 Uiso 1 1 calc R . .
C113 C 0.5401(2) 1.00751(16) 0.81414(19) 0.0601(8) Uani 1 1 d . . .
H11C H 0.4536 0.9984 0.7839 0.090 Uiso 1 1 calc R . .
H11D H 0.5520 1.0543 0.8519 0.090 Uiso 1 1 calc R . .
H11E H 0.5761 0.9630 0.8529 0.090 Uiso 1 1 calc R . .
C114 C 0.7443(2) 0.86877(12) 0.75681(17) 0.0347(5) Uani 1 1 d . . .
C115 C 0.9509(2) 0.82206(12) 0.79245(16) 0.0363(5) Uani 1 1 d . . .
H11F H 0.9489 0.8278 0.8553 0.044 Uiso 1 1 calc R . .
H11G H 1.0140 0.8569 0.7858 0.044 Uiso 1 1 calc R . .
C116 C 0.9798(2) 0.73923(12) 0.77656(17) 0.0411(6) Uani 1 1 d . . .
H11H H 0.9252 0.7043 0.7933 0.062 Uiso 1 1 calc R . .
H11I H 1.0632 0.7276 0.8142 0.062 Uiso 1 1 calc R . .
H11J H 0.9697 0.7320 0.7118 0.062 Uiso 1 1 calc R . .
C21 C 0.8332(2) 0.24908(13) 0.48476(15) 0.0360(6) Uani 1 1 d . . .
H21 H 0.8033 0.2001 0.4948 0.043 Uiso 1 1 calc R . .
C22 C 0.7694(2) 0.31709(13) 0.48992(17) 0.0448(6) Uani 1 1 d . . .
H22 H 0.6976 0.3136 0.5044 0.054 Uiso 1 1 calc R . .
C23 C 0.8117(2) 0.38998(14) 0.47378(16) 0.0459(7) Uani 1 1 d . . .
H23 H 0.7681 0.4355 0.4767 0.055 Uiso 1 1 calc R . .
C24 C 0.9185(2) 0.39524(12) 0.45326(16) 0.0411(6) Uani 1 1 d . . .
H24 H 0.9470 0.4443 0.4419 0.049 Uiso 1 1 calc R . .
C25 C 0.9835(2) 0.32750(12) 0.44954(14) 0.0324(5) Uani 1 1 d . . .
H25 H 1.0563 0.3315 0.4367 0.039 Uiso 1 1 calc R . .
C26 C 0.94158(19) 0.25352(11) 0.46473(14) 0.0281(5) Uani 1 1 d . . .
C27 C 1.01745(19) 0.18192(11) 0.46399(14) 0.0273(5) Uani 1 1 d . . .
C28 C 0.96648(19) 0.11246(11) 0.41033(14) 0.0269(5) Uani 1 1 d . . .
C29 C 1.04279(19) 0.04896(11) 0.41521(14) 0.0279(5) Uani 1 1 d . . .
C210 C 1.2180(2) 0.11680(12) 0.52452(14) 0.0296(5) Uani 1 1 d . . .
C211 C 1.1385(2) 0.18283(12) 0.51883(14) 0.0301(5) Uani 1 1 d . . .
H211 H 1.1704 0.2279 0.5536 0.036 Uiso 1 1 calc R . .
C212 C 1.0088(2) -0.02719(11) 0.36088(15) 0.0323(5) Uani 1 1 d . . .
H21A H 0.9203 -0.0337 0.3401 0.039 Uiso 1 1 calc R . .
H21B H 1.0454 -0.0711 0.4019 0.039 Uiso 1 1 calc R . .
C213 C 1.0505(3) -0.03022(13) 0.27681(17) 0.0533(7) Uani 1 1 d . . .
H21C H 1.0101 0.0107 0.2336 0.080 Uiso 1 1 calc R . .
H21D H 1.0300 -0.0808 0.2469 0.080 Uiso 1 1 calc R . .
H21E H 1.1379 -0.0226 0.2966 0.080 Uiso 1 1 calc R . .
C214 C 0.8361(2) 0.10885(12) 0.34796(15) 0.0289(5) Uani 1 1 d . . .
C215 C 0.6721(2) 0.18306(13) 0.24355(17) 0.0443(6) Uani 1 1 d . . .
H21F H 0.6221 0.1647 0.2794 0.053 Uiso 1 1 calc R . .
H21G H 0.6520 0.1518 0.1869 0.053 Uiso 1 1 calc R . .
C216 C 0.6478(3) 0.26869(14) 0.21997(19) 0.0579(7) Uani 1 1 d . . .
H21H H 0.6663 0.2989 0.2765 0.087 Uiso 1 1 calc R . .
H21I H 0.5629 0.2758 0.1828 0.087 Uiso 1 1 calc R . .
H21J H 0.6987 0.2864 0.1855 0.087 Uiso 1 1 calc R . .
N11 N 0.46230(17) 0.96548(11) 0.59674(13) 0.0325(5) Uani 1 1 d . . .
N21 N 1.16266(17) 0.05366(10) 0.47007(12) 0.0293(4) Uani 1 1 d . . .
O11 O 0.76111(16) 0.88059(12) 0.83807(12) 0.0684(6) Uani 1 1 d . . .
O12 O 0.83190(13) 0.84378(8) 0.72498(10) 0.0315(4) Uani 1 1 d . . .
O13 O 0.31163(14) 0.92856(8) 0.46217(10) 0.0405(4) Uani 1 1 d . . .
O21 O 0.76778(14) 0.05316(8) 0.34027(11) 0.0424(4) Uani 1 1 d . . .
O22 O 0.80162(13) 0.17494(8) 0.29799(10) 0.0359(4) Uani 1 1 d . . .
O23 O 1.32867(13) 0.11341(8) 0.57437(10) 0.0358(4) Uani 1 1 d . . .
H21N H 1.213(2) 0.0148(12) 0.4683(15) 0.040(7) Uiso 1 1 d . . .
H11N H 0.423(2) 1.0115(14) 0.5934(16) 0.052(7) Uiso 1 1 d . . .

loop_
_atom_site_aniso_label
_atom_site_aniso_U_11
_atom_site_aniso_U_22
_atom_site_aniso_U_33
_atom_site_aniso_U_23
_atom_site_aniso_U_13
_atom_site_aniso_U_12
C11 0.0339(14) 0.0368(13) 0.0347(14) 0.0022(10) 0.0116(11) -0.0021(11)
C12 0.0398(15) 0.0341(13) 0.0539(17) -0.0102(12) 0.0189(13) -0.0031(11)
C13 0.0385(15) 0.0279(12) 0.0633(19) 0.0012(13) 0.0128(13) -0.0006(11)
C14 0.0360(14) 0.0332(13) 0.0489(16) 0.0094(12) 0.0084(12) -0.0017(11)
C15 0.0336(13) 0.0325(12) 0.0362(14) 0.0020(10) 0.0100(11) -0.0030(10)
C16 0.0227(12) 0.0293(11) 0.0351(14) 0.0006(10) 0.0073(10) -0.0012(9)
C17 0.0273(12) 0.0310(12) 0.0308(13) 0.0023(10) 0.0112(10) 0.0005(10)
C18 0.0260(12) 0.0324(12) 0.0308(13) 0.0020(10) 0.0085(10) 0.0009(10)
C19 0.0244(12) 0.0337(12) 0.0332(13) 0.0019(10) 0.0052(10) -0.0021(10)
C110 0.0296(13) 0.0367(13) 0.0292(13) 0.0033(10) 0.0065(11) 0.0015(11)
C111 0.0316(13) 0.0325(12) 0.0331(13) -0.0008(10) 0.0089(11) 0.0021(10)
C112 0.0359(15) 0.0356(13) 0.0492(16) -0.0075(11) -0.0028(12) 0.0006(11)
C113 0.0359(15) 0.0759(19) 0.0629(19) -0.0323(15) 0.0094(14) 0.0085(14)
C114 0.0322(14) 0.0350(12) 0.0348(15) 0.0013(11) 0.0090(11) 0.0034(11)
C115 0.0278(13) 0.0394(13) 0.0365(14) 0.0000(11) 0.0042(11) 0.0036(11)
C116 0.0397(15) 0.0359(13) 0.0435(15) 0.0000(11) 0.0085(12) 0.0065(11)
C21 0.0325(14) 0.0345(12) 0.0395(15) -0.0034(10) 0.0103(11) 0.0005(10)
C22 0.0366(14) 0.0459(15) 0.0513(16) -0.0042(12) 0.0142(13) 0.0075(12)
C23 0.0499(17) 0.0367(14) 0.0420(16) -0.0055(11) 0.0036(13) 0.0140(12)
C24 0.0536(17) 0.0269(12) 0.0354(14) -0.0001(10) 0.0053(13) 0.0011(11)
C25 0.0342(13) 0.0313(12) 0.0285(13) -0.0014(9) 0.0064(10) -0.0016(10)
C26 0.0287(12) 0.0277(11) 0.0241(12) -0.0020(9) 0.0041(10) 0.0012(10)
C27 0.0294(12) 0.0280(11) 0.0257(12) 0.0034(9) 0.0107(10) -0.0011(10)
C28 0.0306(13) 0.0248(11) 0.0265(12) 0.0012(9) 0.0113(10) -0.0018(10)
C29 0.0294(13) 0.0272(11) 0.0261(12) 0.0032(9) 0.0083(10) -0.0037(10)
C210 0.0310(13) 0.0294(12) 0.0269(12) 0.0017(10) 0.0081(11) -0.0025(10)
C211 0.0329(13) 0.0263(11) 0.0301(13) -0.0004(9) 0.0094(11) -0.0046(10)
C212 0.0314(13) 0.0247(11) 0.0385(14) -0.0006(10) 0.0088(11) -0.0008(10)
C213 0.086(2) 0.0344(13) 0.0441(16) -0.0075(12) 0.0277(16) -0.0147(13)
C214 0.0305(13) 0.0260(11) 0.0297(13) -0.0006(10) 0.0097(10) 0.0015(10)
C215 0.0318(14) 0.0477(15) 0.0423(15) 0.0013(12) -0.0016(12) 0.0039(12)
C216 0.0541(18) 0.0527(16) 0.0541(18) 0.0084(13) 0.0015(14) 0.0115(14)
N11 0.0282(11) 0.0276(10) 0.0376(12) 0.0001(9) 0.0059(9) 0.0045(9)
N21 0.0284(11) 0.0259(10) 0.0327(11) 0.0006(8) 0.0090(9) 0.0020(9)
O11 0.0483(12) 0.1232(17) 0.0289(11) -0.0048(10) 0.0066(9) 0.0350(11)
O12 0.0253(8) 0.0354(8) 0.0301(9) 0.0023(7) 0.0045(7) 0.0032(7)
O13 0.0357(10) 0.0422(9) 0.0360(10) -0.0014(7) 0.0020(8) 0.0089(8)
O21 0.0338(10) 0.0319(9) 0.0554(11) 0.0004(7) 0.0071(8) -0.0073(8)
O22 0.0295(9) 0.0336(8) 0.0366(9) 0.0057(7) 0.0007(7) 0.0008(7)
O23 0.0285(9) 0.0360(8) 0.0373(9) 0.0030(7) 0.0037(8) -0.0003(7)

loop_
_atom_type_symbol
_atom_type_description
_atom_type_scat_dispersion_real
_atom_type_scat_dispersion_imag
_atom_type_scat_source
C C 0.0033 0.0016 'International Tables Vol C Tables 4.2.6.8 and 6.1.1.4'
H H 0.0000 0.0000 'International Tables Vol C Tables 4.2.6.8 and 6.1.1.4'
N N 0.0061 0.0033 'International Tables Vol C Tables 4.2.6.8 and 6.1.1.4'
O O 0.0106 0.0060 'International Tables Vol C Tables 4.2.6.8 and 6.1.1.4'

loop_
_geom_angle_atom_site_label_1
_geom_angle_atom_site_label_2
_geom_angle_atom_site_label_3
_geom_angle
_geom_angle_site_symmetry_1
_geom_angle_site_symmetry_3
_geom_angle_publ_flag
C16 C11 C12 120.6(2) . . ?
C16 C11 H11 119.7 . . ?
C12 C11 H11 119.7 . . ?
C13 C12 C11 120.1(2) . . ?
C13 C12 H12 120.0 . . ?
C11 C12 H12 120.0 . . ?
C14 C13 C12 119.9(2) . . ?
C14 C13 H13 120.1 . . ?
C12 C13 H13 120.1 . . ?
C13 C14 C15 120.4(2) . . ?
C13 C14 H14 119.8 . . ?
C15 C14 H14 119.8 . . ?
C14 C15 C16 120.4(2) . . ?
C14 C15 H15 119.8 . . ?
C16 C15 H15 119.8 . . ?
C11 C16 C15 118.6(2) . . ?
C11 C16 C17 120.40(19) . . ?
C15 C16 C17 120.94(19) . . ?
C111 C17 C18 119.35(19) . . ?
C111 C17 C16 118.75(19) . . ?
C18 C17 C16 121.76(19) . . ?
C19 C18 C17 118.6(2) . . ?
C19 C18 C114 119.36(19) . . ?
C17 C18 C114 121.97(19) . . ?
N11 C19 C18 119.7(2) . . ?
N11 C19 C112 114.18(19) . . ?
C18 C19 C112 126.1(2) . . ?
O13 C110 N11 119.99(19) . . ?
O13 C110 C111 124.6(2) . . ?
N11 C110 C111 115.4(2) . . ?
C17 C111 C110 122.4(2) . . ?
C17 C111 H111 118.8 . . ?
C110 C111 H111 118.8 . . ?
C19 C112 C113 110.40(19) . . ?
C19 C112 H11A 109.6 . . ?
C113 C112 H11A 109.6 . . ?
C19 C112 H11B 109.6 . . ?
C113 C112 H11B 109.6 . . ?
H11A C112 H11B 108.1 . . ?
C112 C113 H11C 109.5 . . ?
C112 C113 H11D 109.5 . . ?
H11C C113 H11D 109.5 . . ?
C112 C113 H11E 109.5 . . ?
H11C C113 H11E 109.5 . . ?
H11D C113 H11E 109.5 . . ?
O11 C114 O12 123.4(2) . . ?
O11 C114 C18 125.5(2) . . ?
O12 C114 C18 111.11(19) . . ?
O12 C115 C116 109.60(18) . . ?
O12 C115 H11F 109.8 . . ?
C116 C115 H11F 109.8 . . ?
O12 C115 H11G 109.8 . . ?
C116 C115 H11G 109.8 . . ?
H11F C115 H11G 108.2 . . ?
C115 C116 H11H 109.5 . . ?
C115 C116 H11I 109.5 . . ?
H11H C116 H11I 109.5 . . ?
C115 C116 H11J 109.5 . . ?
H11H C116 H11J 109.5 . . ?
H11I C116 H11J 109.5 . . ?
C22 C21 C26 120.4(2) . . ?
C22 C21 H21 119.8 . . ?
C26 C21 H21 119.8 . . ?
C23 C22 C21 120.4(2) . . ?
C23 C22 H22 119.8 . . ?
C21 C22 H22 119.8 . . ?
C24 C23 C22 119.9(2) . . ?
C24 C23 H23 120.1 . . ?
C22 C23 H23 120.1 . . ?
C23 C24 C25 119.9(2) . . ?
C23 C24 H24 120.1 . . ?
C25 C24 H24 120.1 . . ?
C24 C25 C26 121.0(2) . . ?
C24 C25 H25 119.5 . . ?
C26 C25 H25 119.5 . . ?
C21 C26 C25 118.47(19) . . ?
C21 C26 C27 122.17(18) . . ?
C25 C26 C27 119.28(18) . . ?
C211 C27 C28 119.60(19) . . ?
C211 C27 C26 117.90(18) . . ?
C28 C27 C26 122.47(18) . . ?
C29 C28 C27 118.40(19) . . ?
C29 C28 C214 119.70(18) . . ?
C27 C28 C214 121.87(18) . . ?
N21 C29 C28 119.35(19) . . ?
N21 C29 C212 114.12(18) . . ?
C28 C29 C212 126.5(2) . . ?
O23 C210 N21 120.25(19) . . ?
O23 C210 C211 125.30(19) . . ?
N21 C210 C211 114.4(2) . . ?
C27 C211 C210 122.19(19) . . ?
C27 C211 H211 118.9 . . ?
C210 C211 H211 118.9 . . ?
C29 C212 C213 113.20(17) . . ?
C29 C212 H21A 108.9 . . ?
C213 C212 H21A 108.9 . . ?
C29 C212 H21B 108.9 . . ?
C213 C212 H21B 108.9 . . ?
H21A C212 H21B 107.8 . . ?
C212 C213 H21C 109.5 . . ?
C212 C213 H21D 109.5 . . ?
H21C C213 H21D 109.5 . . ?
C212 C213 H21E 109.5 . . ?
H21C C213 H21E 109.5 . . ?
H21D C213 H21E 109.5 . . ?
O21 C214 O22 122.6(2) . . ?
O21 C214 C28 125.58(19) . . ?
O22 C214 C28 111.83(17) . . ?
O22 C215 C216 107.56(19) . . ?
O22 C215 H21F 110.2 . . ?
C216 C215 H21F 110.2 . . ?
O22 C215 H21G 110.2 . . ?
C216 C215 H21G 110.2 . . ?
H21F C215 H21G 108.5 . . ?
C215 C216 H21H 109.5 . . ?
C215 C216 H21I 109.5 . . ?
H21H C216 H21I 109.5 . . ?
C215 C216 H21J 109.5 . . ?
H21H C216 H21J 109.5 . . ?
H21I C216 H21J 109.5 . . ?
C19 N11 C110 124.49(19) . . ?
C19 N11 H11N 118.7(16) . . ?
C110 N11 H11N 116.8(16) . . ?
C29 N21 C210 126.01(19) . . ?
C29 N21 H21N 118.7(15) . . ?
C210 N21 H21N 115.1(15) . . ?
C114 O12 C115 118.45(17) . . ?
C214 O22 C215 117.09(17) . . ?

loop_
_geom_bond_atom_site_label_1
_geom_bond_atom_site_label_2
_geom_bond_distance
_geom_bond_site_symmetry_2
_geom_bond_publ_flag
C11 C16 1.384(3) . ?
C11 C12 1.392(3) . ?
C11 H11 0.9300 . ?
C12 C13 1.378(3) . ?
C12 H12 0.9300 . ?
C13 C14 1.374(3) . ?
C13 H13 0.9300 . ?
C14 C15 1.384(3) . ?
C14 H14 0.9300 . ?
C15 C16 1.396(3) . ?
C15 H15 0.9300 . ?
C16 C17 1.487(3) . ?
C17 C111 1.363(3) . ?
C17 C18 1.434(3) . ?
C18 C19 1.372(3) . ?
C18 C114 1.486(3) . ?
C19 N11 1.365(3) . ?
C19 C112 1.498(3) . ?
C110 O13 1.256(2) . ?
C110 N11 1.376(3) . ?
C110 C111 1.413(3) . ?
C111 H111 0.9300 . ?
C112 C113 1.522(3) . ?
C112 H11A 0.9700 . ?
C112 H11B 0.9700 . ?
C113 H11C 0.9600 . ?
C113 H11D 0.9600 . ?
C113 H11E 0.9600 . ?
C114 O11 1.202(2) . ?
C114 O12 1.331(2) . ?
C115 O12 1.457(3) . ?
C115 C116 1.479(3) . ?
C115 H11F 0.9700 . ?
C115 H11G 0.9700 . ?
C116 H11H 0.9600 . ?
C116 H11I 0.9600 . ?
C116 H11J 0.9600 . ?
C21 C22 1.383(3) . ?
C21 C26 1.389(3) . ?
C21 H21 0.9300 . ?
C22 C23 1.379(3) . ?
C22 H22 0.9300 . ?
C23 C24 1.376(3) . ?
C23 H23 0.9300 . ?
C24 C25 1.382(3) . ?
C24 H24 0.9300 . ?
C25 C26 1.390(3) . ?
C25 H25 0.9300 . ?
C26 C27 1.498(3) . ?
C27 C211 1.365(3) . ?
C27 C28 1.438(3) . ?
C28 C29 1.376(3) . ?
C28 C214 1.485(3) . ?
C29 N21 1.356(3) . ?
C29 C212 1.509(3) . ?
C210 O23 1.248(2) . ?
C210 N21 1.370(3) . ?
C210 C211 1.430(3) . ?
C211 H211 0.9300 . ?
C212 C213 1.514(3) . ?
C212 H21A 0.9700 . ?
C212 H21B 0.9700 . ?
C213 H21C 0.9600 . ?
C213 H21D 0.9600 . ?
C213 H21E 0.9600 . ?
C214 O21 1.210(2) . ?
C214 O22 1.335(2) . ?
C215 O22 1.451(3) . ?
C215 C216 1.496(3) . ?
C215 H21F 0.9700 . ?
C215 H21G 0.9700 . ?
C216 H21H 0.9600 . ?
C216 H21I 0.9600 . ?
C216 H21J 0.9600 . ?
N11 H11N 0.89(2) . ?
N21 H21N 0.88(2) . ?

loop_
_geom_torsion_atom_site_label_1
_geom_torsion_atom_site_label_2
_geom_torsion_atom_site_label_3
_geom_torsion_atom_site_label_4
_geom_torsion
_geom_torsion_site_symmetry_1
_geom_torsion_site_symmetry_2
_geom_torsion_site_symmetry_3
_geom_torsion_site_symmetry_4
_geom_torsion_publ_flag
C16 C11 C12 C13 0.4(3) . . . . ?
C11 C12 C13 C14 0.5(3) . . . . ?
C12 C13 C14 C15 -0.7(3) . . . . ?
C13 C14 C15 C16 0.0(3) . . . . ?
C12 C11 C16 C15 -1.1(3) . . . . ?
C12 C11 C16 C17 -178.4(2) . . . . ?
C14 C15 C16 C11 0.9(3) . . . . ?
C14 C15 C16 C17 178.2(2) . . . . ?
C11 C16 C17 C111 50.3(3) . . . . ?
C15 C16 C17 C111 -127.0(2) . . . . ?
C11 C16 C17 C18 -134.1(2) . . . . ?
C15 C16 C17 C18 48.7(3) . . . . ?
C111 C17 C18 C19 1.2(3) . . . . ?
C16 C17 C18 C19 -174.43(18) . . . . ?
C111 C17 C18 C114 -176.07(19) . . . . ?
C16 C17 C18 C114 8.3(3) . . . . ?
C17 C18 C19 N11 -1.6(3) . . . . ?
C114 C18 C19 N11 175.80(19) . . . . ?
C17 C18 C19 C112 175.6(2) . . . . ?
C114 C18 C19 C112 -7.0(3) . . . . ?
C18 C17 C111 C110 -0.5(3) . . . . ?
C16 C17 C111 C110 175.33(18) . . . . ?
O13 C110 C111 C17 -178.7(2) . . . . ?
N11 C110 C111 C17 0.0(3) . . . . ?
N11 C19 C112 C113 89.4(2) . . . . ?
C18 C19 C112 C113 -88.0(3) . . . . ?
C19 C18 C114 O11 51.5(3) . . . . ?
C17 C18 C114 O11 -131.2(3) . . . . ?
C19 C18 C114 O12 -127.5(2) . . . . ?
C17 C18 C114 O12 49.8(3) . . . . ?
C26 C21 C22 C23 1.0(3) . . . . ?
C21 C22 C23 C24 -0.6(4) . . . . ?
C22 C23 C24 C25 -0.4(3) . . . . ?
C23 C24 C25 C26 1.1(3) . . . . ?
C22 C21 C26 C25 -0.4(3) . . . . ?
C22 C21 C26 C27 176.3(2) . . . . ?
C24 C25 C26 C21 -0.6(3) . . . . ?
C24 C25 C26 C27 -177.5(2) . . . . ?
C21 C26 C27 C211 -125.3(2) . . . . ?
C25 C26 C27 C211 51.4(3) . . . . ?
C21 C26 C27 C28 52.8(3) . . . . ?
C25 C26 C27 C28 -130.5(2) . . . . ?
C211 C27 C28 C29 -0.8(3) . . . . ?
C26 C27 C28 C29 -178.90(18) . . . . ?
C211 C27 C28 C214 -178.64(19) . . . . ?
C26 C27 C28 C214 3.3(3) . . . . ?
C27 C28 C29 N21 0.1(3) . . . . ?
C214 C28 C29 N21 177.93(18) . . . . ?
C27 C28 C29 C212 -176.68(19) . . . . ?
C214 C28 C29 C212 1.2(3) . . . . ?
C28 C27 C211 C210 0.5(3) . . . . ?
C26 C27 C211 C210 178.65(17) . . . . ?
O23 C210 C211 C27 -178.7(2) . . . . ?
N21 C210 C211 C27 0.6(3) . . . . ?
N21 C29 C212 C213 -76.8(2) . . . . ?
C28 C29 C212 C213 100.1(3) . . . . ?
C29 C28 C214 O21 44.3(3) . . . . ?
C27 C28 C214 O21 -137.9(2) . . . . ?
C29 C28 C214 O22 -134.23(19) . . . . ?
C27 C28 C214 O22 43.5(3) . . . . ?
C18 C19 N11 C110 1.2(3) . . . . ?
C112 C19 N11 C110 -176.3(2) . . . . ?
O13 C110 N11 C19 178.35(19) . . . . ?
C111 C110 N11 C19 -0.4(3) . . . . ?
C28 C29 N21 C210 1.1(3) . . . . ?
C212 C29 N21 C210 178.27(18) . . . . ?
O23 C210 N21 C29 177.90(19) . . . . ?
C211 C210 N21 C29 -1.4(3) . . . . ?
O11 C114 O12 C115 6.4(3) . . . . ?
C18 C114 O12 C115 -174.65(16) . . . . ?
C116 C115 O12 C114 122.3(2) . . . . ?
O21 C214 O22 C215 9.3(3) . . . . ?
C28 C214 O22 C215 -172.07(18) . . . . ?
C216 C215 O22 C214 161.71(19) . . . . ?
